data_4063623
loop_
_publ_author_name
'Brunner, Henri'
'Ike, Hayato'
'Muschiol, Manfred'
'Tsuno, Takashi'
'Umegaki, Naohisa'
'Zabel, Manfred'

_publ_section_title
;
 Chiral-at-Metal Compounds [CpFe(Prophos)L] (L = Cl, I, CN),
 [CpFe(Prophos)CO]X (X = I, PF6), and [IndFe(Prophos)CO]I
;
_journal_issue 3
_journal_name_full Organometallics
_journal_page_first 414
_journal_paper_doi 10.1021/om100276t
_journal_volume 30
_journal_year 2011
_chemical_absolute_configuration ad
_chemical_compound_source 'see text'
_chemical_formula_moiety 'C32 H31 Fe I P2, C H2 Cl2'
_chemical_formula_sum 'C33 H33 Cl2 Fe I P2'
_chemical_formula_weight 745.18
_chemical_name_systematic ?
_space_group_IT_number 4
_symmetry_cell_setting monoclinic
_symmetry_Int_Tables_number 4
_symmetry_space_group_name_Hall 'P 2yb'
_symmetry_space_group_name_H-M 'P 1 21 1'
_atom_sites_solution_hydrogens geom
_atom_sites_solution_primary direct
_atom_sites_solution_secondary difmap
_cell_angle_alpha 90
_cell_angle_beta 96.0172(16)
_cell_angle_gamma 90
_cell_formula_units_Z 2
_cell_length_a 11.42524(17)
_cell_length_b 11.1501(2)
_cell_length_c 12.5399(2)
_cell_measurement_reflns_used 2736
_cell_measurement_temperature 123
_cell_measurement_theta_max 62.0469
_cell_measurement_theta_min 3.5375
_cell_volume 1588.69(5)
_computing_cell_refinement
;
CrysAlis RED, Oxford Diffraction Ltd.,
Version 1.171.31.8 (release 12-05-2006 CrysAlis171 .NET)
;
_computing_data_collection
;
CrysAlis CCD, Oxford Diffraction Ltd.,
Version 1.171.31.8 (release 12-05-2006 CrysAlis171 .NET)
;
_computing_data_reduction
;
CrysAlis RED, Oxford Diffraction Ltd.,
Version 1.171.31.8 (release 12-05-2006 CrysAlis171 .NET)
;
_computing_molecular_graphics 'PLATON (Spek, 1990)'
_computing_publication_material 'PLATON (Spek, 2003)'
_computing_structure_refinement 'SHELXL-97 (Sheldrick, 1997)'
_computing_structure_solution 'SIR-97 (Altomare, 1999)'
_diffrn_ambient_temperature 123
_diffrn_detector_area_resol_mean 10.5431
_diffrn_measured_fraction_theta_full 0.980
_diffrn_measured_fraction_theta_max 0.980
_diffrn_measurement_device_type 'Xcalibur, Ruby, Gemini ultra'
_diffrn_measurement_method '\w scans'
_diffrn_radiation_monochromator mirror
_diffrn_radiation_probe x-ray
_diffrn_radiation_source 'Enhance Ultra (Cu) X-ray Source'
_diffrn_radiation_type CuK\a
_diffrn_radiation_wavelength 1.54184
_diffrn_reflns_av_R_equivalents 0.0718
_diffrn_reflns_av_sigmaI/netI 0.0905
_diffrn_reflns_limit_h_max 8
_diffrn_reflns_limit_h_min -13
_diffrn_reflns_limit_k_max 10
_diffrn_reflns_limit_k_min -12
_diffrn_reflns_limit_l_max 14
_diffrn_reflns_limit_l_min -13
_diffrn_reflns_number 6077
_diffrn_reflns_reduction_process
;
;
_diffrn_reflns_theta_full 62.26
_diffrn_reflns_theta_max 62.26
_diffrn_reflns_theta_min 3.54
_diffrn_standards_decay_% 0
_diffrn_standards_interval_count 0
_diffrn_standards_interval_time 0
_diffrn_standards_number 0
_exptl_absorpt_coefficient_mu 14.084
_exptl_absorpt_correction_T_max 1.00000
_exptl_absorpt_correction_T_min 0.32647
_exptl_absorpt_correction_type multi-scan
_exptl_absorpt_process_details
;
CrysAlis RED, Oxford Diffraction Ltd.,
Version 1.171.31.8 (release 12-01-2007 CrysAlis171 .NET)
Empirical absorption correction using spherical harmonics,
 implemented in SCALE3 ABSPACK scaling algorithm.
;
_exptl_crystal_colour turquoise
_exptl_crystal_density_diffrn 1.557
_exptl_crystal_density_method 'Not Measured'
_exptl_crystal_description plate
_exptl_crystal_F_000 748
_exptl_crystal_size_max 0.38
_exptl_crystal_size_mid 0.16
_exptl_crystal_size_min 0.04
_refine_diff_density_max 3.149
_refine_diff_density_min -1.158
_refine_diff_density_rms 0.223
_refine_ls_abs_structure_details 'Flack (1983), 1345 Friedel pairs'
_refine_ls_abs_structure_Flack 0.011(14)
_refine_ls_extinction_method none
_refine_ls_goodness_of_fit_ref 1.017
_refine_ls_hydrogen_treatment constr
_refine_ls_matrix_type full
_refine_ls_number_parameters 352
_refine_ls_number_reflns 3962
_refine_ls_number_restraints 1
_refine_ls_restrained_S_all 1.017
_refine_ls_R_factor_all 0.0964
_refine_ls_R_factor_gt 0.0824
_refine_ls_shift/su_max 0.000
_refine_ls_shift/su_mean 0.000
_refine_ls_structure_factor_coef Fsqd
_refine_ls_weighting_details 'calc w=1/[\s^2^(Fo^2^)+(0.1360P)^2^]         where P=(Fo^2^+2Fc^2^)/3'
_refine_ls_weighting_scheme calc
_refine_ls_wR_factor_gt 0.1947
_refine_ls_wR_factor_ref 0.2016
_reflns_number_gt 2984
_reflns_number_total 3962
_reflns_threshold_expression I>2\s(I)
_cod_data_source_file om100276t_si_003.cif
_cod_data_source_block (R-Fe,R-C)[CpFe(Prophos)I]CH2Cl2
_cod_depositor_comments
;
The following automatic conversions were performed:

'_symmetry_cell_setting' value 'Monoclinic' changed to 'monoclinic'
according to /home/saulius/struct/CIF-dictionaries/cif_core.dic
dictionary named 'cif_core.dic' version 2.4.1 from 2010-06-29.

Automatic conversion script
Id: cif_fix_values 1715 2011-07-08 13:25:40Z adriana 
;
_cod_original_sg_symbol_H-M 'P 21'
_cod_database_code 4063623

loop_
_symmetry_equiv_pos_site_id
_symmetry_equiv_pos_as_xyz
1 x,y,z
2 -x,1/2+y,-z

loop_
_atom_site_aniso_label
_atom_site_aniso_U_11
_atom_site_aniso_U_22
_atom_site_aniso_U_33
_atom_site_aniso_U_23
_atom_site_aniso_U_13
_atom_site_aniso_U_12
I1 0.0523(6) 0.0277(6) 0.0491(6) -0.0013(6) 0.0071(4) -0.0049(6)
Fe1 0.0411(12) 0.0263(14) 0.0264(11) 0.0007(10) 0.0048(9) -0.0047(11)
P1 0.0375(19) 0.025(2) 0.0308(19) -0.0023(18) 0.0062(15) 0.0003(19)
P2 0.0356(19) 0.027(2) 0.0269(19) -0.0006(17) 0.0073(15) -0.0077(18)
C1 0.041(8) 0.043(11) 0.014(6) 0.003(7) 0.002(6) -0.014(8)
C2 0.034(7) 0.038(10) 0.028(8) -0.008(7) 0.004(6) -0.002(8)
C3 0.043(8) 0.059(13) 0.025(8) -0.002(8) 0.003(7) -0.010(9)
C4 0.039(8) 0.034(10) 0.032(8) -0.003(7) 0.010(7) -0.010(7)
C5 0.038(9) 0.044(11) 0.038(8) -0.001(8) 0.011(7) 0.005(8)
C6 0.036(9) 0.043(11) 0.055(11) -0.021(8) 0.022(8) -0.010(8)
C7 0.035(9) 0.054(13) 0.052(11) -0.015(9) 0.010(8) -0.001(8)
C8 0.041(9) 0.052(13) 0.042(9) -0.015(9) 0.004(7) 0.014(10)
C9 0.039(8) 0.035(10) 0.040(9) 0.000(8) 0.005(7) -0.006(7)
C10 0.033(8) 0.060(13) 0.019(7) 0.008(7) -0.002(6) 0.009(8)
C11 0.038(8) 0.021(9) 0.056(10) 0.005(8) 0.015(8) -0.003(8)
C12 0.063(11) 0.032(11) 0.039(9) 0.004(8) 0.007(8) -0.008(9)
C13 0.056(10) 0.044(12) 0.033(9) -0.012(8) -0.003(8) 0.022(9)
C14 0.044(9) 0.030(11) 0.037(9) -0.011(8) 0.002(7) -0.001(8)
C15 0.044(8) 0.049(17) 0.028(8) 0.006(7) 0.000(6) -0.015(8)
C16 0.050(10) 0.026(10) 0.044(9) 0.002(7) 0.018(8) -0.009(8)
C17 0.053(10) 0.035(11) 0.045(10) -0.006(8) 0.002(8) -0.010(9)
C18 0.051(8) 0.031(10) 0.065(10) 0.020(12) 0.001(7) -0.011(11)
C19 0.040(9) 0.030(11) 0.074(13) -0.005(9) 0.006(9) -0.006(8)
C20 0.051(10) 0.032(11) 0.056(11) -0.011(8) 0.007(9) -0.001(8)
C21 0.040(7) 0.029(9) 0.054(9) -0.009(10) 0.011(6) -0.013(10)
C22 0.033(8) 0.016(9) 0.045(9) -0.006(7) 0.006(7) 0.000(6)
C23 0.037(8) 0.038(11) 0.046(9) 0.004(8) 0.000(7) 0.010(8)
C24 0.032(8) 0.044(11) 0.041(9) 0.008(8) 0.000(7) -0.012(8)
C25 0.037(9) 0.021(9) 0.048(10) 0.006(8) 0.001(7) -0.003(7)
C26 0.055(10) 0.030(11) 0.037(9) -0.001(8) -0.006(8) 0.002(9)
C27 0.034(7) 0.032(13) 0.028(7) 0.009(6) 0.001(6) -0.002(7)
C28 0.061(10) 0.021(10) 0.029(8) 0.015(7) 0.015(7) 0.003(8)
C29 0.042(8) 0.024(10) 0.017(7) -0.009(6) 0.010(6) -0.004(7)
C30 0.052(9) 0.028(10) 0.036(8) 0.004(7) 0.016(7) -0.001(8)
C31 0.049(9) 0.050(12) 0.010(6) 0.007(7) 0.009(6) 0.009(8)
C32 0.066(12) 0.043(12) 0.037(9) 0.002(8) 0.002(8) -0.025(10)
Cl1 0.097(4) 0.054(3) 0.052(3) 0.012(2) -0.016(3) -0.023(3)
Cl2 0.073(3) 0.069(5) 0.081(4) 0.013(3) 0.009(3) 0.004(3)
C33 0.15(2) 0.051(15) 0.035(10) -0.003(10) -0.010(12) 0.002(15)

loop_
_atom_site_label
_atom_site_type_symbol
_atom_site_thermal_displace_type
_atom_site_fract_x
_atom_site_fract_y
_atom_site_fract_z
_atom_site_occupancy
_atom_site_U_iso_or_equiv
_atom_site_calc_flag
_atom_site_refinement_flags
I1 I Uani 0.09944(8) -0.06537(11) 0.73907(8) 1.000 0.0429(3) . .
Fe1 Fe Uani 0.14663(19) 0.1547(2) 0.80920(17) 1.000 0.0312(7) . .
P1 P Uani 0.2909(3) 0.1568(4) 0.7080(3) 1.000 0.0309(11) . .
P2 P Uani 0.0396(3) 0.2374(4) 0.6739(3) 1.000 0.0296(11) . .
C1 C Uani 0.1278(12) 0.2495(15) 0.5582(10) 1.000 0.033(5) . .
C2 C Uani 0.2253(12) 0.1576(17) 0.5655(11) 1.000 0.033(5) . .
C3 C Uani 0.3094(14) 0.1747(18) 0.4800(11) 1.000 0.042(6) . .
C4 C Uani -0.1026(12) 0.1734(15) 0.6130(12) 1.000 0.035(5) . .
C5 C Uani -0.1607(13) 0.0910(16) 0.6718(13) 1.000 0.040(5) . .
C6 C Uani -0.2664(13) 0.0427(17) 0.6300(14) 1.000 0.044(6) . .
C7 C Uani -0.3114(14) 0.0736(18) 0.5267(14) 1.000 0.047(6) . .
C8 C Uani -0.2539(13) 0.1565(19) 0.4685(13) 1.000 0.045(6) . .
C9 C Uani -0.1502(13) 0.2062(15) 0.5142(13) 1.000 0.038(5) . .
C10 C Uani -0.0111(12) 0.3879(16) 0.6975(11) 1.000 0.038(6) . .
C11 C Uani 0.0536(14) 0.4942(15) 0.6816(13) 1.000 0.038(5) . .
C12 C Uani 0.0197(16) 0.6070(17) 0.7130(13) 1.000 0.045(6) . .
C13 C Uani -0.0805(14) 0.6166(18) 0.7662(11) 1.000 0.045(6) . .
C14 C Uani -0.1491(14) 0.5170(16) 0.7851(13) 1.000 0.037(6) . .
C15 C Uani -0.1106(13) 0.4060(17) 0.7507(11) 1.000 0.041(7) . .
C16 C Uani 0.3978(14) 0.0341(16) 0.7239(14) 1.000 0.039(6) . .
C17 C Uani 0.4719(15) 0.0340(17) 0.8225(14) 1.000 0.045(6) . .
C18 C Uani 0.5463(13) -0.064(2) 0.8458(14) 1.000 0.049(5) . .
C19 C Uani 0.5508(14) -0.1575(17) 0.7737(16) 1.000 0.048(6) . .
C20 C Uani 0.4791(15) -0.1573(16) 0.6799(14) 1.000 0.046(6) . .
C21 C Uani 0.4029(12) -0.0622(19) 0.6567(12) 1.000 0.041(5) . .
C22 C Uani 0.3895(12) 0.2880(15) 0.7129(13) 1.000 0.031(5) . .
C23 C Uani 0.4988(13) 0.2811(17) 0.6683(13) 1.000 0.041(5) . .
C24 C Uani 0.5699(13) 0.3839(17) 0.6656(13) 1.000 0.039(5) . .
C25 C Uani 0.5339(13) 0.4879(15) 0.7071(13) 1.000 0.036(5) . .
C26 C Uani 0.4266(15) 0.4969(17) 0.7486(12) 1.000 0.041(6) . .
C27 C Uani 0.3547(14) 0.3980(13) 0.7507(11) 1.000 0.032(5) . .
C28 C Uani 0.2151(14) 0.1120(14) 0.9623(11) 1.000 0.036(5) . .
C29 C Uani 0.2410(13) 0.2302(15) 0.9389(10) 1.000 0.027(5) . .
C30 C Uani 0.1370(13) 0.2917(16) 0.9211(12) 1.000 0.038(5) . .
C31 C Uani 0.0463(14) 0.2075(16) 0.9290(10) 1.000 0.036(5) . .
C32 C Uani 0.0924(16) 0.1019(18) 0.9529(13) 1.000 0.049(6) . .
Cl1 Cl Uani 0.6347(5) 0.3148(5) -0.0662(4) 1.000 0.0694(19) . .
Cl2 Cl Uani 0.7592(5) 0.1158(6) 0.0438(5) 1.000 0.074(2) . .
C33 C Uani 0.700(3) 0.256(2) 0.0542(15) 1.000 0.080(9) . .
H1A H Uiso 0.07590 0.23740 0.49070 1.000 0.0400 calc R
H1B H Uiso 0.16210 0.33090 0.55650 1.000 0.0400 calc R
H2 H Uiso 0.18690 0.07770 0.55170 1.000 0.0400 calc R
H3A H Uiso 0.34650 0.25380 0.48850 1.000 0.0510 calc R
H3B H Uiso 0.26560 0.16880 0.40870 1.000 0.0510 calc R
H3C H Uiso 0.37020 0.11250 0.48790 1.000 0.0510 calc R
H5 H Uiso -0.12720 0.06780 0.74130 1.000 0.0480 calc R
H6 H Uiso -0.30790 -0.01100 0.67130 1.000 0.0520 calc R
H7 H Uiso -0.38220 0.03760 0.49560 1.000 0.0560 calc R
H8 H Uiso -0.28550 0.17880 0.39820 1.000 0.0550 calc R
H9 H Uiso -0.11140 0.26460 0.47550 1.000 0.0460 calc R
H11 H Uiso 0.12390 0.48740 0.64770 1.000 0.0450 calc R
H12 H Uiso 0.06400 0.67610 0.69840 1.000 0.0540 calc R
H13 H Uiso -0.10290 0.69310 0.79050 1.000 0.0540 calc R
H14 H Uiso -0.21890 0.52430 0.81970 1.000 0.0450 calc R
H15 H Uiso -0.15590 0.33740 0.76470 1.000 0.0490 calc R
H17 H Uiso 0.47080 0.09910 0.87130 1.000 0.0540 calc R
H18 H Uiso 0.59460 -0.06650 0.91220 1.000 0.0590 calc R
H19 H Uiso 0.60400 -0.22190 0.78970 1.000 0.0580 calc R
H20 H Uiso 0.48130 -0.22190 0.63080 1.000 0.0560 calc R
H21 H Uiso 0.35220 -0.06380 0.59160 1.000 0.0490 calc R
H23 H Uiso 0.52370 0.20730 0.64030 1.000 0.0490 calc R
H24 H Uiso 0.64240 0.38040 0.63500 1.000 0.0470 calc R
H25 H Uiso 0.58340 0.55630 0.70790 1.000 0.0430 calc R
H26 H Uiso 0.40260 0.57150 0.77570 1.000 0.0500 calc R
H27 H Uiso 0.28060 0.40520 0.77830 1.000 0.0370 calc R
H28A H Uiso 0.27020 0.04980 0.98110 1.000 0.0430 calc R
H29A H Uiso 0.31750 0.26270 0.93580 1.000 0.0320 calc R
H30A H Uiso 0.12780 0.37490 0.90630 1.000 0.0460 calc R
H31A H Uiso -0.03560 0.22460 0.91870 1.000 0.0430 calc R
H32A H Uiso 0.04950 0.03030 0.96230 1.000 0.0580 calc R
H33A H Uiso 0.76280 0.31170 0.08380 1.000 0.0970 calc R
H33B H Uiso 0.64010 0.25310 0.10590 1.000 0.0970 calc R

loop_
_atom_type_symbol
_atom_type_description
_atom_type_scat_dispersion_real
_atom_type_scat_dispersion_imag
_atom_type_scat_source
P P 0.2955 0.4335 'International Tables Vol C Tables 4.2.6.8 and 6.1.1.4'
I I -0.3257 6.8362 'International Tables Vol C Tables 4.2.6.8 and 6.1.1.4'
Fe Fe -1.1336 3.1974 'International Tables Vol C Tables 4.2.6.8 and 6.1.1.4'
Cl Cl 0.3639 0.7018 'International Tables Vol C Tables 4.2.6.8 and 6.1.1.4'
H H 0.0000 0.0000 'International Tables Vol C Tables 4.2.6.8 and 6.1.1.4'
C C 0.0181 0.0091 'International Tables Vol C Tables 4.2.6.8 and 6.1.1.4'

loop_
_geom_angle_atom_site_label_1
_geom_angle_atom_site_label_2
_geom_angle_atom_site_label_3
_geom_angle
_geom_angle_publ_flag
I1 Fe1 P1 87.53(14) yes
I1 Fe1 P2 93.19(14) yes
I1 Fe1 C28 98.1(4) yes
I1 Fe1 C29 136.2(5) yes
I1 Fe1 C30 151.8(5) yes
I1 Fe1 C31 113.4(5) yes
I1 Fe1 C32 87.5(6) yes
P1 Fe1 P2 86.55(16) yes
P1 Fe1 C28 108.0(5) yes
P1 Fe1 C29 95.2(4) yes
P1 Fe1 C30 118.7(5) yes
P1 Fe1 C31 158.2(5) yes
P1 Fe1 C32 146.0(5) yes
P2 Fe1 C28 161.9(5) yes
P2 Fe1 C29 130.6(5) yes
P2 Fe1 C30 98.5(5) yes
P2 Fe1 C31 97.8(4) yes
P2 Fe1 C32 127.3(5) yes
C28 Fe1 C29 39.7(6) yes
C28 Fe1 C30 65.3(6) yes
C28 Fe1 C31 64.7(6) yes
C28 Fe1 C32 39.9(7) yes
C29 Fe1 C30 38.8(6) yes
C29 Fe1 C31 65.8(6) yes
C29 Fe1 C32 66.5(7) yes
C30 Fe1 C31 39.7(6) yes
C30 Fe1 C32 65.0(7) yes
C31 Fe1 C32 37.1(7) yes
Fe1 P1 C2 107.7(5) yes
Fe1 P1 C16 117.7(6) yes
Fe1 P1 C22 119.0(5) yes
C2 P1 C16 107.7(8) yes
C2 P1 C22 102.2(8) yes
C16 P1 C22 101.0(7) yes
Fe1 P2 C1 109.4(5) yes
Fe1 P2 C4 123.3(5) yes
Fe1 P2 C10 115.3(5) yes
C1 P2 C4 103.3(6) yes
C1 P2 C10 105.6(7) yes
C4 P2 C10 98.2(7) yes
P2 C1 C2 111.2(10) yes
P1 C2 C1 106.4(10) yes
P1 C2 C3 117.0(10) yes
C1 C2 C3 112.8(14) no
P2 C4 C5 118.7(11) yes
P2 C4 C9 121.5(12) yes
C5 C4 C9 119.8(14) no
C4 C5 C6 120.4(15) no
C5 C6 C7 118.9(16) no
C6 C7 C8 120.5(15) no
C7 C8 C9 119.0(15) no
C4 C9 C8 121.3(15) no
P2 C10 C11 124.8(11) yes
P2 C10 C15 120.3(13) yes
C11 C10 C15 114.1(16) no
C10 C11 C12 123.5(15) no
C11 C12 C13 118.4(17) no
C12 C13 C14 121.8(17) no
C13 C14 C15 116.9(15) no
C10 C15 C14 125.2(16) no
P1 C16 C17 115.1(13) yes
P1 C16 C21 126.1(13) yes
C17 C16 C21 118.3(16) no
C16 C17 C18 118.4(16) no
C17 C18 C19 121.1(16) no
C18 C19 C20 120.2(17) no
C19 C20 C21 119.4(16) no
C16 C21 C20 122.6(15) no
P1 C22 C23 120.2(13) yes
P1 C22 C27 121.1(11) yes
C23 C22 C27 118.5(15) no
C22 C23 C24 119.9(16) no
C23 C24 C25 119.3(14) no
C24 C25 C26 121.6(16) no
C25 C26 C27 120.2(16) no
C22 C27 C26 120.6(15) no
Fe1 C28 C29 69.6(8) yes
Fe1 C28 C32 70.1(9) yes
C29 C28 C32 107.0(15) no
Fe1 C29 C28 70.7(9) yes
Fe1 C29 C30 72.5(9) yes
C28 C29 C30 108.0(14) no
Fe1 C30 C29 68.7(9) yes
Fe1 C30 C31 69.5(9) yes
C29 C30 C31 106.7(15) no
Fe1 C31 C30 70.8(9) yes
Fe1 C31 C32 70.8(10) yes
C30 C31 C32 109.5(15) no
Fe1 C32 C28 70.1(9) yes
Fe1 C32 C31 72.1(10) yes
C28 C32 C31 108.8(17) no
P2 C1 H1A 109.00 no
P2 C1 H1B 109.00 no
C2 C1 H1A 109.00 no
C2 C1 H1B 109.00 no
H1A C1 H1B 108.00 no
P1 C2 H2 107.00 no
C1 C2 H2 107.00 no
C3 C2 H2 107.00 no
C2 C3 H3A 109.00 no
C2 C3 H3B 109.00 no
C2 C3 H3C 109.00 no
H3A C3 H3B 109.00 no
H3A C3 H3C 109.00 no
H3B C3 H3C 109.00 no
C4 C5 H5 120.00 no
C6 C5 H5 120.00 no
C5 C6 H6 121.00 no
C7 C6 H6 121.00 no
C6 C7 H7 120.00 no
C8 C7 H7 120.00 no
C7 C8 H8 121.00 no
C9 C8 H8 120.00 no
C4 C9 H9 119.00 no
C8 C9 H9 119.00 no
C10 C11 H11 118.00 no
C12 C11 H11 118.00 no
C11 C12 H12 121.00 no
C13 C12 H12 121.00 no
C12 C13 H13 119.00 no
C14 C13 H13 119.00 no
C13 C14 H14 122.00 no
C15 C14 H14 122.00 no
C10 C15 H15 117.00 no
C14 C15 H15 117.00 no
C16 C17 H17 121.00 no
C18 C17 H17 121.00 no
C17 C18 H18 119.00 no
C19 C18 H18 119.00 no
C18 C19 H19 120.00 no
C20 C19 H19 120.00 no
C19 C20 H20 120.00 no
C21 C20 H20 120.00 no
C16 C21 H21 119.00 no
C20 C21 H21 119.00 no
C22 C23 H23 120.00 no
C24 C23 H23 120.00 no
C23 C24 H24 120.00 no
C25 C24 H24 120.00 no
C24 C25 H25 119.00 no
C26 C25 H25 119.00 no
C25 C26 H26 120.00 no
C27 C26 H26 120.00 no
C22 C27 H27 120.00 no
C26 C27 H27 120.00 no
Fe1 C28 H28A 125.00 no
C29 C28 H28A 127.00 no
C32 C28 H28A 126.00 no
Fe1 C29 H29A 122.00 no
C28 C29 H29A 126.00 no
C30 C29 H29A 126.00 no
Fe1 C30 H30A 127.00 no
C29 C30 H30A 127.00 no
C31 C30 H30A 127.00 no
Fe1 C31 H31A 125.00 no
C30 C31 H31A 125.00 no
C32 C31 H31A 125.00 no
Fe1 C32 H32A 124.00 no
C28 C32 H32A 126.00 no
C31 C32 H32A 126.00 no
Cl1 C33 Cl2 114.5(11) yes
Cl1 C33 H33A 108.00 no
Cl1 C33 H33B 108.00 no
Cl2 C33 H33A 109.00 no
Cl2 C33 H33B 109.00 no
H33A C33 H33B 107.00 no

loop_
_geom_bond_atom_site_label_1
_geom_bond_atom_site_label_2
_geom_bond_distance
_geom_bond_publ_flag
I1 Fe1 2.644(3) yes
Fe1 P1 2.183(4) yes
Fe1 P2 2.189(4) yes
Fe1 C28 2.052(14) yes
Fe1 C29 2.037(14) yes
Fe1 C30 2.085(17) yes
Fe1 C31 2.068(15) yes
Fe1 C32 2.052(17) yes
Cl1 C33 1.74(2) yes
Cl2 C33 1.71(3) yes
P1 C16 1.832(18) yes
P1 C2 1.864(14) yes
P1 C22 1.844(16) yes
P2 C4 1.864(15) yes
P2 C1 1.856(14) yes
P2 C10 1.810(18) yes
C1 C2 1.51(2) no
C2 C3 1.53(2) no
C4 C5 1.39(2) no
C4 C9 1.35(2) no
C5 C6 1.38(2) no
C6 C7 1.39(2) no
C7 C8 1.39(3) no
C8 C9 1.38(2) no
C10 C11 1.42(2) no
C10 C15 1.39(2) no
C11 C12 1.39(3) no
C12 C13 1.39(2) no
C13 C14 1.39(3) no
C14 C15 1.40(3) no
C16 C21 1.37(3) no
C16 C17 1.42(2) no
C17 C18 1.40(3) no
C18 C19 1.39(3) no
C19 C20 1.36(3) no
C20 C21 1.38(3) no
C22 C23 1.42(2) no
C22 C27 1.39(2) no
C23 C24 1.41(3) no
C24 C25 1.35(2) no
C25 C26 1.39(2) no
C26 C27 1.38(2) no
C28 C32 1.40(2) no
C28 C29 1.39(2) no
C29 C30 1.37(2) no
C30 C31 1.41(2) no
C31 C32 1.31(3) no
C1 H1B 0.9900 no
C1 H1A 0.9900 no
C2 H2 1.0000 no
C3 H3B 0.9800 no
C3 H3C 0.9800 no
C3 H3A 0.9800 no
C5 H5 0.9500 no
C6 H6 0.9500 no
C7 H7 0.9500 no
C8 H8 0.9500 no
C9 H9 0.9500 no
C11 H11 0.9500 no
C12 H12 0.9500 no
C13 H13 0.9500 no
C14 H14 0.9500 no
C15 H15 0.9500 no
C17 H17 0.9500 no
C18 H18 0.9500 no
C19 H19 0.9500 no
C20 H20 0.9500 no
C21 H21 0.9500 no
C23 H23 0.9500 no
C24 H24 0.9500 no
C25 H25 0.9500 no
C26 H26 0.9500 no
C27 H27 0.9500 no
C28 H28A 0.9500 no
C29 H29A 0.9500 no
C30 H30A 0.9500 no
C31 H31A 0.9500 no
C32 H32A 0.9500 no
C33 H33A 0.9900 no
C33 H33B 0.9900 no

loop_
_geom_contact_atom_site_label_1
_geom_contact_atom_site_label_2
_geom_contact_distance
_geom_contact_site_symmetry_2
_geom_contact_publ_flag
I1 P1 3.356(4) . no
I1 P2 3.525(5) . no
I1 C2 3.694(16) . no
I1 C4 3.763(16) . no
I1 C5 3.474(16) . no
I1 C12 3.773(19) 1_545 no
I1 C16 3.609(16) . no
I1 C21 3.721(14) . no
I1 C28 3.567(15) . no
I1 C32 3.274(18) . no
I1 C33 3.83(2) 2_646 no
I1 H2 3.0900 . no
I1 H12 2.9500 1_545 no
I1 H32A 3.1000 . no
I1 H5 2.9900 . no
I1 H9 3.3100 2_546 no
I1 H33A 2.9300 2_646 no
Fe1 H5 3.3000 . no
Fe1 H27 3.2300 . no
Cl1 C24 3.454(17) 1_554 no
Cl1 C25 3.528(17) 1_554 no
Cl1 C23 3.543(17) 1_554 no
Cl1 H28A 2.9900 2_656 no
Cl1 H17 3.1000 1_554 no
Cl2 H26 3.1100 2_646 no
Cl2 H18 3.1200 1_554 no
Cl2 H30A 3.0200 2_646 no
P1 I1 3.356(4) . no
P1 P2 2.997(5) . no
P1 C28 3.427(15) . no
P1 C29 3.118(14) . no
P1 C1 2.709(14) . no
P1 C30 3.671(16) . no
P2 C30 3.239(16) . no
P2 C31 3.209(13) . no
P2 C2 2.783(15) . no
P2 I1 3.525(5) . no
P2 P1 2.997(5) . no
P1 H29A 3.0800 . no
C3 C23 3.26(2) . no
C3 C21 3.54(3) . no
C5 I1 3.474(16) . no
C9 C12 3.53(2) 2_546 no
C12 C9 3.53(2) 2_556 no
C12 I1 3.773(19) 1_565 no
C13 C32 3.54(2) 2_557 no
C14 C32 3.42(2) 2_557 no
C14 C28 3.50(2) 2_557 no
C15 C30 3.60(2) . no
C15 C31 3.50(2) . no
C17 C23 3.40(3) . no
C21 I1 3.721(14) . no
C21 C3 3.54(3) . no
C23 Cl1 3.543(17) 1_556 no
C23 C17 3.40(3) . no
C23 C3 3.26(2) . no
C24 Cl1 3.454(17) 1_556 no
C25 Cl1 3.528(17) 1_556 no
C27 C29 3.38(2) . no
C28 I1 3.567(15) . no
C28 C30 2.23(2) . no
C28 P1 3.427(15) . no
C28 C31 2.21(2) . no
C28 C14 3.50(2) 2_547 no
C29 C31 2.23(2) . no
C29 C22 3.51(2) . no
C29 P1 3.118(14) . no
C29 C32 2.24(2) . no
C29 C27 3.38(2) . no
C30 C10 3.30(2) . no
C30 C32 2.22(3) . no
C30 P2 3.239(16) . no
C30 C15 3.60(2) . no
C30 P1 3.671(16) . no
C30 C28 2.23(2) . no
C31 C29 2.23(2) . no
C31 C28 2.21(2) . no
C31 C15 3.50(2) . no
C31 C10 3.54(2) . no
C31 P2 3.209(13) . no
C32 C30 2.22(3) . no
C32 C29 2.24(2) . no
C32 C13 3.54(2) 2_547 no
C32 I1 3.274(18) . no
C32 C14 3.42(2) 2_547 no
C33 I1 3.83(2) 2_656 no
C1 H11 2.8800 . no
C1 H9 2.8300 . no
C2 H21 2.8700 . no
C3 H23 3.0200 . no
C3 H25 3.0700 2_646 no
C3 H21 3.0200 . no
C4 H15 2.7500 . no
C5 H15 2.9800 . no
C6 H23 3.0300 1_455 no
C7 H23 2.8900 1_455 no
C8 H20 3.0800 2_556 no
C8 H11 2.8900 2_546 no
C9 H12 2.9600 2_546 no
C9 H1A 2.6500 . no
C10 H30A 2.9200 . no
C11 H27 2.9200 . no
C11 H1B 2.7800 . no
C12 H1A 3.0400 2_556 no
C13 H3B 2.9400 2_556 no
C15 H24 3.0500 1_455 no
C15 H31A 2.9800 . no
C16 H3C 3.0700 . no
C16 H23 2.6900 . no
C17 H23 3.1000 . no
C18 H6 2.9500 1_655 no
C18 H33B 3.0600 2_646 no
C19 H6 2.7100 1_655 no
C19 H33B 2.9500 2_646 no
C20 H8 2.9600 2_546 no
C20 H6 2.9400 1_655 no
C21 H3C 2.8700 . no
C21 H2 3.1000 . no
C22 H3A 2.8300 . no
C22 H17 2.9800 . no
C22 H29A 3.0100 . no
C23 H3A 2.7200 . no
C25 H7 2.9700 2_556 no
C25 H14 3.0500 1_655 no
C26 H8 3.0800 2_556 no
C26 H7 3.0800 2_556 no
C27 H11 2.9800 . no
C27 H29A 2.8400 . no
C28 H14 2.9000 2_547 no
C28 H29A 2.0900 . no
C28 H32A 2.1000 . no
C29 H28A 2.1000 . no
C29 H27 2.8700 . no
C29 H30A 2.0800 . no
C30 H31A 2.1100 . no
C30 H29A 2.0800 . no
C30 H27 2.8500 . no
C31 H30A 2.1200 . no
C31 H32A 2.0200 . no
C32 H31A 2.0200 . no
C32 H28A 2.1100 . no
H1A C9 2.6500 . no
H1A C12 3.0400 2_546 no
H1A H9 2.1500 . no
H1B C11 2.7800 . no
H1B H3A 2.5100 . no
H1B H11 2.1600 . no
H2 I1 3.0900 . no
H2 C21 3.1000 . no
H2 H21 2.4700 . no
H3A H1B 2.5100 . no
H3A C23 2.7200 . no
H3A C22 2.8300 . no
H3B C13 2.9400 2_546 no
H3C H21 2.3800 . no
H3C C16 3.0700 . no
H3C C21 2.8700 . no
H5 I1 2.9900 . no
H5 Fe1 3.3000 . no
H6 C18 2.9500 1_455 no
H6 C19 2.7100 1_455 no
H6 C20 2.9400 1_455 no
H7 C26 3.0800 2_546 no
H7 C25 2.9700 2_546 no
H8 H20 2.4900 2_556 no
H8 C26 3.0800 2_546 no
H8 C20 2.9600 2_556 no
H9 I1 3.3100 2_556 no
H9 H12 2.5000 2_546 no
H9 H1A 2.1500 . no
H9 C1 2.8300 . no
H11 H1B 2.1600 . no
H11 C1 2.8800 . no
H11 C27 2.9800 . no
H11 C8 2.8900 2_556 no
H11 H27 2.4700 . no
H12 I1 2.9500 1_565 no
H12 C9 2.9600 2_556 no
H12 H9 2.5000 2_556 no
H14 C25 3.0500 1_455 no
H14 H25 2.5600 1_455 no
H14 C28 2.9000 2_557 no
H15 H31A 2.5800 . no
H15 C5 2.9800 . no
H15 C4 2.7500 . no
H17 Cl1 3.1000 1_556 no
H17 C22 2.9800 . no
H18 Cl2 3.1200 1_556 no
H20 C8 3.0800 2_546 no
H20 H8 2.4900 2_546 no
H21 C2 2.8700 . no
H21 C3 3.0200 . no
H21 H2 2.4700 . no
H21 H3C 2.3800 . no
H23 C3 3.0200 . no
H23 C6 3.0300 1_655 no
H23 C17 3.1000 . no
H23 C16 2.6900 . no
H23 C7 2.8900 1_655 no
H24 C15 3.0500 1_655 no
H25 C3 3.0700 2_656 no
H25 H14 2.5600 1_655 no
H26 Cl2 3.1100 2_656 no
H26 H33B 2.5900 2_656 no
H27 Fe1 3.2300 . no
H27 C29 2.8700 . no
H27 C30 2.8500 . no
H27 H11 2.4700 . no
H27 H29A 2.5400 . no
H27 H30A 2.5100 . no
H27 C11 2.9200 . no
H28A Cl1 2.9900 2_646 no
H29A H27 2.5400 . no
H29A C27 2.8400 . no
H29A C22 3.0100 . no
H30A H27 2.5100 . no
H30A C10 2.9200 . no
H30A Cl2 3.0200 2_656 no
H31A H15 2.5800 . no
H31A C15 2.9800 . no
H33A I1 2.9300 2_656 no
H33B C18 3.0600 2_656 no
H33B C19 2.9500 2_656 no
H33B H26 2.5900 2_646 no

loop_
_geom_hbond_atom_site_label_D
_geom_hbond_atom_site_label_H
_geom_hbond_atom_site_label_A
_geom_hbond_distance_DH
_geom_hbond_distance_HA
_geom_hbond_distance_DA
_geom_hbond_angle_DHA
_geom_hbond_site_symmetry_A
_geom_hbond_publ_flag
C5 H5 I1 0.9500 2.9900 3.474(16) 113.00 . yes
C12 H12 I1 0.9500 2.9500 3.773(19) 146.00 1_565 yes
C33 H33A I1 0.9900 2.9300 3.83(2) 153.00 2_656 yes

loop_
_geom_torsion_atom_site_label_1
_geom_torsion_atom_site_label_2
_geom_torsion_atom_site_label_3
_geom_torsion_atom_site_label_4
_geom_torsion
_geom_torsion_publ_flag
I1 Fe1 P1 C2 68.5(6) no
I1 Fe1 P1 C16 -53.4(6) no
I1 Fe1 P1 C22 -176.0(6) no
P2 Fe1 P1 C2 -24.9(7) no
P2 Fe1 P1 C16 -146.8(7) no
P2 Fe1 P1 C22 90.7(6) no
C28 Fe1 P1 C2 166.2(8) no
C28 Fe1 P1 C16 44.2(8) no
C28 Fe1 P1 C22 -78.3(8) no
C29 Fe1 P1 C2 -155.3(8) no
C29 Fe1 P1 C16 82.8(8) no
C29 Fe1 P1 C22 -39.8(8) no
C30 Fe1 P1 C2 -122.7(8) no
C30 Fe1 P1 C16 115.4(8) no
C30 Fe1 P1 C22 -7.1(8) no
C31 Fe1 P1 C2 -127.3(13) no
C31 Fe1 P1 C16 110.8(14) no
C31 Fe1 P1 C22 -11.7(14) no
C32 Fe1 P1 C2 150.3(12) no
C32 Fe1 P1 C16 28.3(12) no
C32 Fe1 P1 C22 -94.2(12) no
I1 Fe1 P2 C1 -83.8(6) no
I1 Fe1 P2 C4 37.6(6) no
I1 Fe1 P2 C10 157.5(5) no
P1 Fe1 P2 C1 3.6(6) no
P1 Fe1 P2 C4 125.0(6) no
P1 Fe1 P2 C10 -115.2(5) no
C29 Fe1 P2 C1 97.5(8) no
C29 Fe1 P2 C4 -141.2(8) no
C29 Fe1 P2 C10 -21.3(8) no
C30 Fe1 P2 C1 122.0(7) no
C30 Fe1 P2 C4 -116.6(7) no
C30 Fe1 P2 C10 3.2(7) no
C31 Fe1 P2 C1 162.1(7) no
C31 Fe1 P2 C4 -76.5(8) no
C31 Fe1 P2 C10 43.3(7) no
C32 Fe1 P2 C1 -173.0(9) no
C32 Fe1 P2 C4 -51.6(9) no
C32 Fe1 P2 C10 68.2(9) no
I1 Fe1 C28 C29 166.0(8) no
I1 Fe1 C28 C32 -76.2(10) no
P1 Fe1 C28 C29 76.0(9) no
P1 Fe1 C28 C32 -166.2(10) no
C29 Fe1 C28 C32 117.8(14) no
C30 Fe1 C28 C29 -37.9(9) no
C30 Fe1 C28 C32 79.9(11) no
C31 Fe1 C28 C29 -81.9(10) no
C31 Fe1 C28 C32 35.9(11) no
C32 Fe1 C28 C29 -117.8(14) no
I1 Fe1 C29 C28 -20.2(11) no
I1 Fe1 C29 C30 -137.2(8) no
P1 Fe1 C29 C28 -112.1(9) no
P1 Fe1 C29 C30 130.9(9) no
P2 Fe1 C29 C28 158.0(8) no
P2 Fe1 C29 C30 41.0(11) no
C28 Fe1 C29 C30 -117.0(13) no
C30 Fe1 C29 C28 117.0(13) no
C31 Fe1 C29 C28 78.9(10) no
C31 Fe1 C29 C30 -38.1(10) no
C32 Fe1 C29 C28 38.2(10) no
C32 Fe1 C29 C30 -78.8(10) no
I1 Fe1 C30 C29 96.9(11) no
I1 Fe1 C30 C31 -21.5(15) no
P1 Fe1 C30 C29 -59.0(10) no
P1 Fe1 C30 C31 -177.3(7) no
P2 Fe1 C30 C29 -149.7(8) no
P2 Fe1 C30 C31 92.0(9) no
C28 Fe1 C30 C29 38.8(9) no
C28 Fe1 C30 C31 -79.5(10) no
C29 Fe1 C30 C31 -118.3(13) no
C31 Fe1 C30 C29 118.3(13) no
C32 Fe1 C30 C29 83.0(10) no
C32 Fe1 C30 C31 -35.3(9) no
I1 Fe1 C31 C30 169.1(8) no
I1 Fe1 C31 C32 49.4(11) no
P1 Fe1 C31 C30 6.3(17) no
P1 Fe1 C31 C32 -113.4(14) no
P2 Fe1 C31 C30 -94.0(9) no
P2 Fe1 C31 C32 146.3(10) no
C28 Fe1 C31 C30 81.2(10) no
C28 Fe1 C31 C32 -38.6(11) no
C29 Fe1 C31 C30 37.2(9) no
C29 Fe1 C31 C32 -82.5(11) no
C30 Fe1 C31 C32 -119.7(14) no
C32 Fe1 C31 C30 119.7(14) no
I1 Fe1 C32 C28 105.8(10) no
I1 Fe1 C32 C31 -135.7(10) no
P1 Fe1 C32 C28 24.0(16) no
P1 Fe1 C32 C31 142.5(9) no
P2 Fe1 C32 C28 -162.2(8) no
P2 Fe1 C32 C31 -43.7(13) no
C28 Fe1 C32 C31 118.5(15) no
C29 Fe1 C32 C28 -38.1(10) no
C29 Fe1 C32 C31 80.4(11) no
C30 Fe1 C32 C28 -80.8(10) no
C30 Fe1 C32 C31 37.7(10) no
C31 Fe1 C32 C28 -118.5(15) no
Fe1 P1 C2 C1 45.5(12) no
Fe1 P1 C2 C3 172.6(12) no
C16 P1 C2 C1 173.4(11) no
C16 P1 C2 C3 -59.5(16) no
C22 P1 C2 C1 -80.7(11) no
C22 P1 C2 C3 46.5(15) no
Fe1 P1 C16 C17 -69.2(14) no
Fe1 P1 C16 C21 102.8(15) no
C2 P1 C16 C17 168.9(13) no
C2 P1 C16 C21 -19.1(17) no
C22 P1 C16 C17 62.1(14) no
C22 P1 C16 C21 -125.9(16) no
Fe1 P1 C22 C23 165.3(11) no
Fe1 P1 C22 C27 -20.7(15) no
C2 P1 C22 C23 -76.2(14) no
C2 P1 C22 C27 97.8(14) no
C16 P1 C22 C23 34.8(15) no
C16 P1 C22 C27 -151.2(13) no
Fe1 P2 C1 C2 24.3(12) no
C4 P2 C1 C2 -108.5(11) no
C10 P2 C1 C2 148.9(11) no
Fe1 P2 C4 C5 18.8(15) no
Fe1 P2 C4 C9 -161.9(11) no
C1 P2 C4 C5 142.9(13) no
C1 P2 C4 C9 -37.7(15) no
C10 P2 C4 C5 -108.8(13) no
C10 P2 C4 C9 70.6(14) no
Fe1 P2 C10 C11 86.9(13) no
Fe1 P2 C10 C15 -82.1(12) no
C1 P2 C10 C11 -33.9(14) no
C1 P2 C10 C15 157.1(11) no
C4 P2 C10 C11 -140.2(13) no
C4 P2 C10 C15 50.8(13) no
P2 C1 C2 P1 -43.0(13) no
P2 C1 C2 C3 -172.6(11) no
P2 C4 C5 C6 179.4(13) no
C9 C4 C5 C6 0(2) no
P2 C4 C9 C8 178.4(13) no
C5 C4 C9 C8 -2(3) no
C4 C5 C6 C7 3(3) no
C5 C6 C7 C8 -3(3) no
C6 C7 C8 C9 1(3) no
C7 C8 C9 C4 2(3) no
P2 C10 C11 C12 -171.5(13) no
C15 C10 C11 C12 -2(2) no
P2 C10 C15 C14 171.5(12) no
C11 C10 C15 C14 1(2) no
C10 C11 C12 C13 2(2) no
C11 C12 C13 C14 -2(2) no
C12 C13 C14 C15 2(2) no
C13 C14 C15 C10 -1(2) no
P1 C16 C17 C18 172.8(13) no
C21 C16 C17 C18 0(2) no
P1 C16 C21 C20 -173.4(13) no
C17 C16 C21 C20 -2(3) no
C16 C17 C18 C19 2(3) no
C17 C18 C19 C20 -2(3) no
C18 C19 C20 C21 1(3) no
C19 C20 C21 C16 1(3) no
P1 C22 C23 C24 175.6(12) no
C27 C22 C23 C24 1(2) no
P1 C22 C27 C26 -176.5(12) no
C23 C22 C27 C26 -2(2) no
C22 C23 C24 C25 1(2) no
C23 C24 C25 C26 -3(2) no
C24 C25 C26 C27 2(2) no
C25 C26 C27 C22 1(2) no
Fe1 C28 C29 C30 63.3(10) no
C32 C28 C29 Fe1 -60.4(10) no
C32 C28 C29 C30 2.9(16) no
Fe1 C28 C32 C31 -62.1(11) no
C29 C28 C32 Fe1 60.1(10) no
C29 C28 C32 C31 -2.0(17) no
Fe1 C29 C30 C31 59.4(10) no
C28 C29 C30 Fe1 -62.2(10) no
C28 C29 C30 C31 -2.8(16) no
Fe1 C30 C31 C32 60.4(11) no
C29 C30 C31 Fe1 -58.9(10) no
C29 C30 C31 C32 1.5(17) no
Fe1 C31 C32 C28 60.8(11) no
C30 C31 C32 Fe1 -60.5(11) no
C30 C31 C32 C28 0.3(18) no
